data_7104556
loop_
_publ_author_name
'Ni, Jun'
'Zhang, Li-Yi'
'Wen, Hui-Min'
'Chen, Zhong-Ning'

_publ_section_title
;
 Luminescence vapochromic properties of a platinum(II) complex with
 5,5'-bis(trimethylsilylethynyl)-2,2'-bipyridine.
;
_journal_issue 25
_journal_name_full 'Chemical communications (Cambridge, England)'
_journal_page_first 3801
_journal_page_last 3803
_journal_paper_doi 10.1039/b901248f
_journal_volume 34
_journal_year 2009
_chemical_formula_sum 'C38 H24 N6 O Pt'
_chemical_formula_weight 775.72
_chemical_name_systematic
;
?
;
_space_group_IT_number 60
_symmetry_cell_setting orthorhombic
_symmetry_space_group_name_Hall '-P 2n 2ab'
_symmetry_space_group_name_H-M 'P b c n'
_atom_sites_solution_hydrogens geom
_atom_sites_solution_primary direct
_atom_sites_solution_secondary difmap
_audit_creation_method SHELXL-97
_cell_angle_alpha 90.00
_cell_angle_beta 90.00
_cell_angle_gamma 90.00
_cell_formula_units_Z 4
_cell_length_a 20.479(5)
_cell_length_b 11.794(3)
_cell_length_c 12.660(3)
_cell_measurement_reflns_used 5307
_cell_measurement_temperature 293(2)
_cell_measurement_theta_max 27.4835
_cell_measurement_theta_min 2.5595
_cell_volume 3057.8(13)
_computing_cell_refinement 'CrystalClear (Rigaku/MSC Inc., 2005)'
_computing_data_collection 'CrystalClear (Rigaku/MSC Inc., 2005)'
_computing_data_reduction 'CrystalClear (Rigaku/MSC Inc., 2005)'
_computing_molecular_graphics SHELXTL
_computing_publication_material SHELXTL
_computing_structure_refinement SHELXTL
_computing_structure_solution 'SHELXTL (Bruker, 2000)'
_diffrn_ambient_temperature 100(2)
_diffrn_measured_fraction_theta_full 0.996
_diffrn_measured_fraction_theta_max 0.996
_diffrn_radiation_monochromator Confocal
_diffrn_radiation_source 'fine-focus sealed tube'
_diffrn_radiation_type 'MoK\a '
_diffrn_radiation_wavelength 0.71073
_diffrn_reflns_av_R_equivalents 0.0412
_diffrn_reflns_av_sigmaI/netI 0.0243
_diffrn_reflns_limit_h_max 19
_diffrn_reflns_limit_h_min -26
_diffrn_reflns_limit_k_max 15
_diffrn_reflns_limit_k_min -15
_diffrn_reflns_limit_l_max 16
_diffrn_reflns_limit_l_min -16
_diffrn_reflns_number 22593
_diffrn_reflns_theta_full 27.50
_diffrn_reflns_theta_max 27.50
_diffrn_reflns_theta_min 3.09
_exptl_absorpt_coefficient_mu 4.631
_exptl_absorpt_correction_T_max 0.918
_exptl_absorpt_correction_T_min 0.8451
_exptl_absorpt_correction_type multi-scan
_exptl_absorpt_process_details 'SADABS, Bruker(2000)'
_exptl_crystal_colour Red
_exptl_crystal_density_diffrn 1.685
_exptl_crystal_density_method 'not measured'
_exptl_crystal_description Prism
_exptl_crystal_F_000 1520
_exptl_crystal_size_max 0.2600
_exptl_crystal_size_mid 0.0300
_exptl_crystal_size_min 0.0200
_refine_diff_density_max 2.035
_refine_diff_density_min -0.737
_refine_diff_density_rms 0.089
_refine_ls_extinction_method none
_refine_ls_goodness_of_fit_ref 1.127
_refine_ls_hydrogen_treatment mixed
_refine_ls_matrix_type full
_refine_ls_number_parameters 213
_refine_ls_number_reflns 3511
_refine_ls_number_restraints 1
_refine_ls_restrained_S_all 1.127
_refine_ls_R_factor_all 0.0559
_refine_ls_R_factor_gt 0.0391
_refine_ls_shift/su_max 0.000
_refine_ls_shift/su_mean 0.000
_refine_ls_structure_factor_coef Fsqd
_refine_ls_weighting_details 'calc w=1/[\s^2^(Fo^2^)+(0.0595P)^2^+0.9074P] where P=(Fo^2^+2Fc^2^)/3'
_refine_ls_weighting_scheme calc
_refine_ls_wR_factor_gt 0.1005
_refine_ls_wR_factor_ref 0.1115
_reflns_number_gt 2667
_reflns_number_total 3511
_reflns_threshold_expression >2sigma(I)
_cod_data_source_file b901248f.txt
_cod_data_source_block 3
_cod_depositor_comments
;
The following automatic conversions were performed:
'_symmetry_cell_setting' value 'Orthorhombic' changed to 'orthorhombic'
according to '/home/saulius/struct/CIF-dictionaries/cif_core.dic'
dictionary named 'cif_core.dic' version 2.4.1 from
2010-06-29.

'_exptl_absorpt_correction_type' value 'Multi-scan' changed
to 'multi-scan' according to
'/home/saulius/struct/CIF-dictionaries/cif_core.dic' dictionary named
'cif_core.dic' version 2.4.1 from 2010-06-29.

Automatic conversion script
Id: cif_fix_enum 1527 2010-12-29 10:47:43Z saulius 
;
_cod_original_sg_symbol_Hall -P2n2ab
_cod_original_sg_symbol_H-M Pbcn
_cod_database_code 7104556

loop_
_symmetry_equiv_pos_as_xyz
'x, y, z'
'-x+1/2, -y+1/2, z+1/2'
'-x, y, -z+1/2'
'x+1/2, -y+1/2, -z'
'-x, -y, -z'
'x-1/2, y-1/2, -z-1/2'
'x, -y, z-1/2'
'-x-1/2, y-1/2, z'

loop_
_atom_site_label
_atom_site_type_symbol
_atom_site_fract_x
_atom_site_fract_y
_atom_site_fract_z
_atom_site_U_iso_or_equiv
_atom_site_adp_type
_atom_site_occupancy
_atom_site_symmetry_multiplicity
_atom_site_calc_flag
_atom_site_refinement_flags
_atom_site_disorder_assembly
_atom_site_disorder_group
O1 O 1.0000 0.3467(7) 0.2500 0.077(2) Uani 1 2 d SD . .
H1 H 0.958(3) 0.312(9) 0.267(6) 0.16(5) Uiso 1 1 d D . .
C8 C 0.0371(3) 0.0610(3) 0.3430(4) 0.0425(11) Uani 1 1 d . . .
C9 C 0.0631(2) 0.1210(4) 0.4066(4) 0.0469(11) Uani 1 1 d . . .
Pt1 Pt 0.0000 -0.053033(19) 0.2500 0.03674(12) Uani 1 2 d S . .
N1 N -0.0326(2) -0.1880(3) 0.1615(3) 0.0386(8) Uani 1 1 d . . .
N2 N 0.1315(2) 0.3576(3) 0.5680(3) 0.0514(10) Uani 1 1 d . . .
C13 C 0.1534(2) 0.1828(4) 0.6543(4) 0.0460(11) Uani 1 1 d . . .
H13 H 0.1716 0.1444 0.7113 0.055 Uiso 1 1 calc R . .
C12 C 0.1229(2) 0.1237(4) 0.5747(4) 0.0477(12) Uani 1 1 d . . .
H12 H 0.1203 0.0450 0.5781 0.057 Uiso 1 1 calc R . .
C14 C 0.1567(2) 0.2999(4) 0.6490(4) 0.0444(11) Uani 1 1 d . . .
C4 C -0.0845(2) -0.2728(4) 0.0122(4) 0.0454(11) Uani 1 1 d . . .
C1 C -0.0182(2) -0.2928(4) 0.1992(4) 0.0413(10) Uani 1 1 d . . .
N3 N 0.2117(2) 0.3067(4) 0.8162(3) 0.0553(11) Uani 1 1 d . . .
C18 C 0.2408(3) 0.4813(6) 0.9019(5) 0.0696(17) Uani 1 1 d . . .
H18 H 0.2591 0.5178 0.9599 0.084 Uiso 1 1 calc R . .
C11 C 0.0961(2) 0.1808(4) 0.4895(4) 0.0406(10) Uani 1 1 d . . .
C19 C 0.2379(3) 0.3650(6) 0.8963(4) 0.0647(15) Uani 1 1 d . . .
H19 H 0.2553 0.3239 0.9523 0.078 Uiso 1 1 calc R . .
C2 C -0.0359(2) -0.3896(4) 0.1447(4) 0.0461(11) Uani 1 1 d . . .
H2 H -0.0256 -0.4608 0.1715 0.055 Uiso 1 1 calc R . .
C10 C 0.1022(3) 0.2981(4) 0.4914(4) 0.0514(12) Uani 1 1 d . . .
H10 H 0.0846 0.3385 0.4351 0.062 Uiso 1 1 calc R . .
C15 C 0.1870(2) 0.3657(5) 0.7359(4) 0.0450(12) Uani 1 1 d . . .
C5 C -0.0644(2) -0.1792(4) 0.0709(4) 0.0440(11) Uani 1 1 d . . .
H5 H -0.0739 -0.1071 0.0453 0.053 Uiso 1 1 calc R . .
C16 C 0.1886(4) 0.4837(6) 0.7339(5) 0.0629(17) Uani 1 1 d . . .
H16 H 0.1718 0.5235 0.6767 0.076 Uiso 1 1 calc R . .
C3 C -0.0690(3) -0.3796(4) 0.0506(4) 0.0504(12) Uani 1 1 d . . .
H3 H -0.0809 -0.4441 0.0129 0.060 Uiso 1 1 calc R . .
C17 C 0.2160(3) 0.5409(5) 0.8193(6) 0.0732(19) Uani 1 1 d . . .
H17 H 0.2172 0.6197 0.8198 0.088 Uiso 1 1 calc R . .
C6 C -0.1196(3) -0.2513(4) -0.0852(4) 0.0575(14) Uani 1 1 d . . .
C7 C -0.1479(4) -0.2256(6) -0.1601(5) 0.087(2) Uani 1 1 d . . .
H7 H -0.1707 -0.2049 -0.2206 0.104 Uiso 1 1 calc R . .

loop_
_atom_site_aniso_label
_atom_site_aniso_U_11
_atom_site_aniso_U_22
_atom_site_aniso_U_33
_atom_site_aniso_U_23
_atom_site_aniso_U_13
_atom_site_aniso_U_12
O1 0.099(6) 0.063(4) 0.070(5) 0.000 -0.010(3) 0.000
C8 0.060(3) 0.029(2) 0.039(3) 0.0056(18) -0.004(2) 0.000(2)
C9 0.055(3) 0.036(2) 0.049(3) -0.003(2) 0.002(2) 0.000(2)
Pt1 0.04527(19) 0.03138(16) 0.03356(17) 0.000 -0.00431(10) 0.000
N1 0.046(2) 0.034(2) 0.036(2) 0.0015(15) -0.0050(17) 0.0000(17)
N2 0.063(3) 0.038(2) 0.054(3) -0.0004(19) -0.011(2) -0.0013(18)
C13 0.049(3) 0.044(3) 0.045(3) 0.001(2) -0.005(2) 0.001(2)
C12 0.058(3) 0.037(2) 0.048(3) -0.003(2) -0.002(2) 0.002(2)
C14 0.046(3) 0.043(2) 0.044(3) -0.001(2) 0.004(2) -0.004(2)
C4 0.054(3) 0.043(3) 0.040(3) 0.001(2) -0.002(2) 0.001(2)
C1 0.051(3) 0.037(2) 0.036(3) -0.005(2) -0.003(2) -0.003(2)
N3 0.059(3) 0.055(3) 0.052(3) -0.009(2) -0.006(2) 0.007(2)
C18 0.068(4) 0.075(4) 0.066(4) -0.028(3) -0.014(3) -0.004(3)
C11 0.046(3) 0.038(3) 0.038(3) -0.006(2) 0.005(2) -0.0030(19)
C19 0.061(4) 0.081(4) 0.051(3) -0.013(3) -0.012(3) 0.005(3)
C2 0.049(3) 0.037(2) 0.052(3) 0.003(2) 0.001(2) -0.004(2)
C10 0.064(3) 0.046(3) 0.044(3) -0.003(2) -0.013(2) 0.003(2)
C15 0.036(3) 0.049(3) 0.050(3) -0.008(2) 0.002(2) -0.004(2)
C5 0.052(3) 0.039(2) 0.041(3) -0.0009(19) -0.008(2) -0.002(2)
C16 0.073(4) 0.050(3) 0.066(4) -0.001(3) -0.005(3) -0.016(3)
C3 0.059(3) 0.041(3) 0.051(3) -0.005(2) -0.005(2) -0.004(2)
C17 0.091(5) 0.050(3) 0.078(5) -0.016(3) -0.008(4) -0.021(3)
C6 0.069(4) 0.048(3) 0.056(3) -0.010(3) -0.019(3) -0.003(3)
C7 0.102(5) 0.087(5) 0.071(4) -0.004(4) -0.039(4) 0.004(4)

loop_
_atom_type_symbol
_atom_type_description
_atom_type_scat_dispersion_real
_atom_type_scat_dispersion_imag
_atom_type_scat_source
C C 0.0033 0.0016 'International Tables Vol C Tables 4.2.6.8 and 6.1.1.4'
H H 0.0000 0.0000 'International Tables Vol C Tables 4.2.6.8 and 6.1.1.4'
N N 0.0061 0.0033 'International Tables Vol C Tables 4.2.6.8 and 6.1.1.4'
Pt Pt -1.7033 8.3905 'International Tables Vol C Tables 4.2.6.8 and 6.1.1.4'
O O 0.0106 0.0060 'International Tables Vol C Tables 4.2.6.8 and 6.1.1.4'

loop_
_geom_angle_atom_site_label_1
_geom_angle_atom_site_label_2
_geom_angle_atom_site_label_3
_geom_angle
_geom_angle_site_symmetry_1
_geom_angle_site_symmetry_3
_geom_angle_publ_flag
C9 C8 Pt1 172.4(4) . . ?
C8 C9 C11 173.2(5) . . ?
C8 Pt1 C8 92.4(3) . 3 ?
C8 Pt1 N1 173.00(16) . . ?
C8 Pt1 N1 94.52(16) 3 . ?
C8 Pt1 N1 94.52(16) . 3 ?
C8 Pt1 N1 173.00(16) 3 3 ?
N1 Pt1 N1 78.65(19) . 3 ?
C5 N1 C1 118.9(4) . . ?
C5 N1 Pt1 124.8(3) . . ?
C1 N1 Pt1 116.3(3) . . ?
C10 N2 C14 117.5(4) . . ?
C12 C13 C14 119.5(5) . . ?
C12 C13 H13 120.2 . . ?
C14 C13 H13 120.2 . . ?
C13 C12 C11 120.3(4) . . ?
C13 C12 H12 119.9 . . ?
C11 C12 H12 119.9 . . ?
N2 C14 C13 121.8(4) . . ?
N2 C14 C15 117.7(4) . . ?
C13 C14 C15 120.5(5) . . ?
C3 C4 C5 117.7(4) . . ?
C3 C4 C6 124.8(4) . . ?
C5 C4 C6 117.5(4) . . ?
N1 C1 C2 121.4(4) . . ?
N1 C1 C1 114.4(2) . 3 ?
C2 C1 C1 124.3(3) . 3 ?
C15 N3 C19 117.6(5) . . ?
C17 C18 C19 117.4(5) . . ?
C17 C18 H18 121.3 . . ?
C19 C18 H18 121.3 . . ?
C12 C11 C10 115.7(4) . . ?
C12 C11 C9 121.2(4) . . ?
C10 C11 C9 123.0(5) . . ?
N3 C19 C18 124.7(6) . . ?
N3 C19 H19 117.6 . . ?
C18 C19 H19 117.6 . . ?
C3 C2 C1 119.4(4) . . ?
C3 C2 H2 120.3 . . ?
C1 C2 H2 120.3 . . ?
N2 C10 C11 125.1(5) . . ?
N2 C10 H10 117.4 . . ?
C11 C10 H10 117.4 . . ?
N3 C15 C16 121.8(5) . . ?
N3 C15 C14 116.9(5) . . ?
C16 C15 C14 121.3(5) . . ?
N1 C5 C4 123.1(4) . . ?
N1 C5 H5 118.5 . . ?
C4 C5 H5 118.5 . . ?
C17 C16 C15 118.7(6) . . ?
C17 C16 H16 120.6 . . ?
C15 C16 H16 120.6 . . ?
C2 C3 C4 119.6(4) . . ?
C2 C3 H3 120.2 . . ?
C4 C3 H3 120.2 . . ?
C18 C17 C16 119.8(6) . . ?
C18 C17 H17 120.1 . . ?
C16 C17 H17 120.1 . . ?
C7 C6 C4 174.7(6) . . ?
C6 C7 H7 180.0 . . ?

loop_
_geom_bond_atom_site_label_1
_geom_bond_atom_site_label_2
_geom_bond_distance
_geom_bond_site_symmetry_2
_geom_bond_publ_flag
O1 H1 0.98(3) . ?
C8 C9 1.196(6) . ?
C8 Pt1 1.943(5) . ?
C9 C11 1.433(6) . ?
Pt1 C8 1.943(5) 3 ?
Pt1 N1 2.057(3) . ?
Pt1 N1 2.057(3) 3 ?
N1 C5 1.324(5) . ?
N1 C1 1.358(6) . ?
N2 C10 1.339(6) . ?
N2 C14 1.335(6) . ?
C13 C12 1.375(6) . ?
C13 C14 1.384(6) . ?
C13 H13 0.9300 . ?
C12 C11 1.386(6) . ?
C12 H12 0.9300 . ?
C14 C15 1.482(6) . ?
C4 C3 1.388(6) . ?
C4 C5 1.393(6) . ?
C4 C6 1.450(7) . ?
C1 C2 1.382(6) . ?
C1 C1 1.488(10) 3 ?
N3 C15 1.331(7) . ?
N3 C19 1.338(6) . ?
C18 C17 1.360(9) . ?
C18 C19 1.375(8) . ?
C18 H18 0.9300 . ?
C11 C10 1.390(6) . ?
C19 H19 0.9300 . ?
C2 C3 1.376(6) . ?
C2 H2 0.9300 . ?
C10 H10 0.9300 . ?
C15 C16 1.393(8) . ?
C5 H5 0.9300 . ?
C16 C17 1.391(8) . ?
C16 H16 0.9300 . ?
C3 H3 0.9300 . ?
C17 H17 0.9300 . ?
C6 C7 1.152(8) . ?
C7 H7 0.9300 . ?

loop_
_geom_hbond_atom_site_label_D
_geom_hbond_atom_site_label_H
_geom_hbond_atom_site_label_A
_geom_hbond_distance_DH
_geom_hbond_distance_HA
_geom_hbond_distance_DA
_geom_hbond_angle_DHA
_geom_hbond_site_symmetry_A
C7 H7 N3 0.93 2.70 3.509(9) 146.1(5) 4_556
C17 H17 N3 0.93 2.64 3.466(8) 148.0(4) 8_665
C2 H2 O1 0.93 2.53 3.461(9) 178.0(3) 1_445
O1 H1 Cg1 0.99 2.51 3.521 158.7 6_656
